data_2104660
loop_
_publ_author_name
'Johnstone, Russell D. L.'
'Lennie, Alistair R.'
'Parsons, Simon'
'Pidcock, Elna'
'Warren, John E.'

_publ_section_title
;
 Comparison of the effects of pressure on three layered hydrates: a
 partially successful attempt to predict a high-pressure phase
 transition
;
_journal_issue 6
_journal_name_full 'Acta Crystallographica Section B'
_journal_page_first 731
_journal_page_last 748
_journal_paper_doi 10.1107/S0108768109039469
_journal_volume 65
_journal_year 2009
_chemical_formula_moiety 'C9 H13 N1 O6 S1'
_chemical_formula_sum 'C9 H13 N O6 S'
_chemical_formula_weight 263.27
_chemical_name_common 'S-4-Sulfo-L-Phenylalanine monohydrate'
_space_group_IT_number 4
_symmetry_cell_setting monoclinic
_symmetry_space_group_name_Hall 'P 2yb'
_symmetry_space_group_name_H-M 'P 1 21 1'
_atom_sites_solution_hydrogens geom
_atom_sites_solution_primary direct
_cell_angle_alpha 90
_cell_angle_beta 114.238(9)
_cell_angle_gamma 90
_cell_formula_units_Z 4
_cell_length_a 10.2176(8)
_cell_length_b 8.2463(5)
_cell_length_c 12.6853(17)
_cell_measurement_reflns_used 804
_cell_measurement_temperature 293
_cell_measurement_theta_max 15
_cell_measurement_theta_min 2
_cell_volume 974.61(18)
_computing_cell_refinement 'Apex2 (Bruker AXS, 2006)'
_computing_data_collection 'Apex2 (Bruker AXS, 2006)'
_computing_data_reduction 'Apex2 (Bruker AXS, 2006)'
_computing_molecular_graphics 'CAMERON (Watkin et al., 1996)'
_computing_publication_material 'CRYSTALS (Betteridge et al., 2003)'
_computing_structure_refinement 'CRYSTALS (Betteridge et al., 2003)'
_computing_structure_solution 'Sir2004 (Burla et al., 2005)'
_diffrn_ambient_temperature 293
_diffrn_measured_fraction_theta_full 0.396
_diffrn_measured_fraction_theta_max 0.366
_diffrn_measurement_device 'Bruker Kappa Apex2'
_diffrn_measurement_device_type Area
_diffrn_measurement_method \w
_diffrn_radiation_monochromator silicon
_diffrn_radiation_type synchrotron
_diffrn_radiation_wavelength 0.47800
_diffrn_reflns_av_R_equivalents 0.0712
_diffrn_reflns_limit_h_max 8
_diffrn_reflns_limit_h_min -12
_diffrn_reflns_limit_k_max 10
_diffrn_reflns_limit_k_min 0
_diffrn_reflns_limit_l_max 13
_diffrn_reflns_limit_l_min 0
_diffrn_reflns_number 4262
_diffrn_reflns_reduction_process
;
 Scaled and merged with Sortav
 R.H. Blessing, (1987) Cryst. Rev. 1, 3-58
 R.H. Blessing, (1989) J. Appl. Cryst. 22, 396-397
;
_diffrn_reflns_theta_full 13.415
_diffrn_reflns_theta_max 17.423
_diffrn_reflns_theta_min 1.461
_diffrn_standards_number 0
_exptl_absorpt_coefficient_mu 0.352
_exptl_absorpt_correction_T_max 0.97
_exptl_absorpt_correction_T_min 0.81
_exptl_absorpt_correction_type multi-scan
_exptl_absorpt_process_details 'SADABS (Siemens, 1996)'
_exptl_crystal_colour colourless
_exptl_crystal_density_diffrn 1.794
_exptl_crystal_density_method 'not measured'
_exptl_crystal_description plate
_exptl_crystal_F_000 552
_exptl_crystal_size_max 0.20
_exptl_crystal_size_mid 0.20
_exptl_crystal_size_min 0.10
_refine_diff_density_max 0.31
_refine_diff_density_min -0.30
_refine_ls_extinction_method None
_refine_ls_goodness_of_fit_ref 0.9493
_refine_ls_hydrogen_treatment mixed
_refine_ls_matrix_type full
_refine_ls_number_parameters 163
_refine_ls_number_reflns 594
_refine_ls_number_restraints 463
_refine_ls_R_factor_all 0.0948
_refine_ls_R_factor_gt 0.0682
_refine_ls_shift/su_max 0.000110
_refine_ls_structure_factor_coef F
_refine_ls_weighting_details
;
 Method, part 1, Chebychev polynomial, (Watkin, 1994, Prince, 1982)
 [weight] = 1.0/[A~0~*T~0~(x)+A~1~*T~1~(x) ... +A~n-1~]*T~n-1~(x)]
 where A~i~ are the Chebychev coefficients listed below and x= Fcalc/Fmax
 Method = Robust Weighting (Prince, 1982)
 W = [weight] * [1-(deltaF/6*sigmaF)^2^]^2^
 A~i~ are:
 15.8 -15.0 9.52
;
_refine_ls_weighting_scheme calc
_refine_ls_wR_factor_all 0.0904
_refine_ls_wR_factor_gt 0.0667
_refine_ls_wR_factor_ref 0.0667
_reflns_number_gt 594
_reflns_number_total 786
_reflns_threshold_expression I>2.0\s(I)
_cod_data_source_file ws5073.cif
_cod_data_source_block SPMII2.5GPa
_cod_depositor_comments
;
The following automatic conversions were performed:
'_symmetry_cell_setting' value 'Monoclinic' changed to 'monoclinic'
according to '/home/saulius/struct/CIF-dictionaries/cif_core.dic'
dictionary named 'cif_core.dic' version 2.4.1 from 2010-06-29.

Automatic conversion script
Id: cif_fix_enum 1527 2010-12-29 10:47:43Z saulius 

The following automatic conversions were performed:

'_symmetry_cell_setting' value 'Monoclinic' changed to 'monoclinic'
according to /home/saulius/struct/CIF-dictionaries/cif_core.dic
dictionary named 'cif_core.dic' version 2.4.1 from 2010-06-29.

Automatic conversion script
Id: cif_fix_values 1715 2011-07-08 13:25:40Z adriana 
;
_cod_original_sg_symbol_H-M 'P 1 21 1 '
_cod_original_formula_sum 'C9 H13 N1 O6 S1'
_cod_database_code 2104660
_cod_database_fobs_code 2104660

loop_
_symmetry_equiv_pos_as_xyz
x,y,z
-x,y+1/2,-z

loop_
_atom_site_type_symbol
_atom_site_label
_atom_site_fract_x
_atom_site_fract_y
_atom_site_fract_z
_atom_site_U_iso_or_equiv
_atom_site_adp_type
_atom_site_occupancy
_atom_site_disorder_assembly
_atom_site_disorder_group
S S11 0.6764(4) -0.0011(3) 0.2195(4) 0.0232 Uani 1.0000 . .
N N11 1.0029(10) 0.1202(8) 0.9181(9) 0.0267(13) Uiso 1.0000 . .
O O11 1.0937(9) -0.1836(7) 0.9336(8) 0.0296(13) Uiso 1.0000 . .
O O21 1.0232(9) -0.2104(7) 0.7432(8) 0.0285(12) Uiso 1.0000 . .
O O31 0.7222(7) -0.1578(6) 0.1949(8) 0.0252(11) Uiso 1.0000 . .
O O41 0.7177(8) 0.1275(6) 0.1590(7) 0.0249(12) Uiso 1.0000 . .
O O51 0.5267(7) 0.0049(7) 0.1988(8) 0.0273(12) Uiso 1.0000 . .
C C11 1.0327(10) -0.1335(6) 0.8362(7) 0.0273(11) Uiso 1.0000 . .
C C21 0.9673(8) 0.0323(6) 0.8077(7) 0.0263(10) Uiso 1.0000 . .
C C31 1.0227(8) 0.1243(8) 0.7288(7) 0.0245(11) Uiso 1.0000 . .
C C41 0.9375(7) 0.0898(6) 0.6026(6) 0.0240(10) Uiso 1.0000 . .
C C51 0.8016(8) 0.1557(6) 0.5455(7) 0.0238(11) Uiso 1.0000 . .
C C61 0.7209(7) 0.1281(6) 0.4291(7) 0.0237(11) Uiso 1.0000 . .
C C71 0.7770(6) 0.0333(5) 0.3682(6) 0.0236(10) Uiso 1.0000 . .
C C81 0.9135(7) -0.0331(6) 0.4237(7) 0.0241(11) Uiso 1.0000 . .
C C91 0.9924(7) -0.0053(6) 0.5403(7) 0.0248(11) Uiso 1.0000 . .
H H11 1.068(5) -0.297(3) 0.769(2) 0.0731(15) Uiso 1.0000 . .
H H41 1.0998 0.1308 0.9557 0.0402 Uiso 1.0000 . .
H H51 0.9616 0.2202 0.9032 0.0402 Uiso 1.0000 . .
H H61 0.9690 0.0635 0.9632 0.0402 Uiso 1.0000 . .
H H71 0.8606 0.0212 0.7671 0.0317 Uiso 1.0000 . .
H H81 1.0180 0.2421 0.7419 0.0295 Uiso 1.0000 . .
H H91 1.1237 0.0924 0.7496 0.0295 Uiso 1.0000 . .
H H101 0.7629 0.2213 0.5874 0.0286 Uiso 1.0000 . .
H H111 0.6279 0.1741 0.3915 0.0285 Uiso 1.0000 . .
H H121 0.9525 -0.0974 0.3815 0.0289 Uiso 1.0000 . .
H H131 1.0852 -0.0518 0.5781 0.0297 Uiso 1.0000 . .
S S12 0.1887(4) 0.0146(3) 0.2286(4) 0.0264 Uani 1.0000 . .
N N12 0.6170(9) 0.1925(9) 0.9208(9) 0.0275(13) Uiso 1.0000 . .
O O12 0.5077(8) -0.0924(7) 0.9537(8) 0.0288(12) Uiso 1.0000 . .
O O22 0.3326(8) -0.0891(7) 0.7771(9) 0.0297(12) Uiso 1.0000 . .
O O32 0.2373(7) -0.1265(7) 0.1863(8) 0.0304(12) Uiso 1.0000 . .
O O42 0.2082(8) 0.1622(6) 0.1743(8) 0.0293(12) Uiso 1.0000 . .
O O52 0.0433(7) -0.0055(7) 0.2195(8) 0.0271(12) Uiso 1.0000 . .
C C12 0.4495(8) -0.0338(8) 0.8590(7) 0.0278(11) Uiso 1.0000 . .
C C22 0.5086(7) 0.1088(7) 0.8174(7) 0.0271(10) Uiso 1.0000 . .
C C32 0.5772(8) 0.0537(9) 0.7371(7) 0.0275(11) Uiso 1.0000 . .
C C42 0.4744(8) 0.0350(9) 0.6127(7) 0.0268(10) Uiso 1.0000 . .
C C52 0.3439(9) 0.1164(10) 0.5682(7) 0.0279(11) Uiso 1.0000 . .
C C62 0.2549(8) 0.1109(10) 0.4500(7) 0.0278(12) Uiso 1.0000 . .
C C72 0.3005(7) 0.0285(9) 0.3768(6) 0.0272(11) Uiso 1.0000 . .
C C82 0.4293(8) -0.0542(10) 0.4210(7) 0.0267(11) Uiso 1.0000 . .
C C92 0.5126(8) -0.0540(10) 0.5378(8) 0.0267(11) Uiso 1.0000 . .
H H12 0.314(4) -0.173(4) 0.806(2) 0.0731(15) Uiso 1.0000 . .
H H42 0.6902 0.1231 0.9596 0.0413 Uiso 1.0000 . .
H H52 0.6519 0.2807 0.8976 0.0413 Uiso 1.0000 . .
H H62 0.5749 0.2249 0.9680 0.0413 Uiso 1.0000 . .
H H72 0.4287 0.1859 0.7749 0.0325 Uiso 1.0000 . .
H H82 0.6506 0.1347 0.7411 0.0330 Uiso 1.0000 . .
H H92 0.6239 -0.0524 0.7650 0.0330 Uiso 1.0000 . .
H H102 0.3146 0.1765 0.6186 0.0334 Uiso 1.0000 . .
H H112 0.1642 0.1635 0.4206 0.0333 Uiso 1.0000 . .
H H122 0.4605 -0.1114 0.3704 0.0319 Uiso 1.0000 . .
H H132 0.5983 -0.1164 0.5676 0.0320 Uiso 1.0000 . .
O O61 0.7073(13) -0.3671(10) 0.0154(14) 0.047(2) Uiso 1.0000 . .
H H21 0.683(4) -0.296(6) 0.052(3) 0.0731(10) Uiso 1.0000 . .
H H31 0.641(3) -0.368(3) -0.0512(18) 0.0731(10) Uiso 1.0000 . .
O O62 0.1738(12) 0.4461(8) 0.0032(13) 0.0314(18) Uiso 1.0000 . .
H H22 0.095(2) 0.452(5) -0.055(2) 0.0730(10) Uiso 1.0000 . .
H H32 0.197(4) 0.3479(16) 0.008(4) 0.0730(10) Uiso 1.0000 . .

loop_
_atom_site_aniso_label
_atom_site_aniso_U_11
_atom_site_aniso_U_22
_atom_site_aniso_U_33
_atom_site_aniso_U_12
_atom_site_aniso_U_13
_atom_site_aniso_U_23
S11 0.0254(14) 0.0221(10) 0.0231(17) 0.0014(12) 0.0111(14) 0.0007(13)
S12 0.0239(15) 0.0264(11) 0.0287(17) 0.0012(13) 0.0104(14) 0.0009(14)

loop_
_atom_type_symbol
_atom_type_scat_dispersion_real
_atom_type_scat_dispersion_imag
_atom_type_scat_source
C 0.0000 0.0010 'International Tables Vol C 4.2.6.8 and 6.1.1.4'
H 0.0000 0.0000 'International Tables Vol C 4.2.6.8 and 6.1.1.4'
N 0.0010 0.0010 'International Tables Vol C 4.2.6.8 and 6.1.1.4'
O 0.0030 0.0030 'International Tables Vol C 4.2.6.8 and 6.1.1.4'
S 0.0610 0.0550 'International Tables Vol C 4.2.6.8 and 6.1.1.4'

loop_
_geom_angle_atom_site_label_1
_geom_angle_atom_site_label_2
_geom_angle_atom_site_label_3
_geom_angle_site_symmetry_1
_geom_angle_site_symmetry_2
_geom_angle_site_symmetry_3
_geom_angle
_geom_angle_publ_flag
O31 S11 O41 . . . 110.1(3) yes
O31 S11 O51 . . . 113.7(3) yes
O41 S11 O51 . . . 113.0(3) yes
O31 S11 C71 . . . 106.0(3) yes
O41 S11 C71 . . . 106.1(3) yes
O51 S11 C71 . . . 107.3(3) yes
C21 N11 H41 . . . 109.5 no
C21 N11 H51 . . . 109.5 no
H41 N11 H51 . . . 109.5 no
C21 N11 H61 . . . 109.5 no
H41 N11 H61 . . . 109.5 no
H51 N11 H61 . . . 109.5 no
C11 O21 H11 . . . 104.0(15) no
O21 C11 O11 . . . 125.1(3) yes
O21 C11 C21 . . . 111.3(3) yes
O11 C11 C21 . . . 123.5(3) yes
C11 C21 N11 . . . 107.8(3) yes
C11 C21 C31 . . . 111.1(3) yes
N11 C21 C31 . . . 111.1(3) yes
C11 C21 H71 . . . 108.9 no
N11 C21 H71 . . . 108.9 no
C31 C21 H71 . . . 108.9 no
C21 C31 C41 . . . 113.1(3) yes
C21 C31 H81 . . . 108.5 no
C41 C31 H81 . . . 108.5 no
C21 C31 H91 . . . 108.6 no
C41 C31 H91 . . . 108.5 no
H81 C31 H91 . . . 109.5 no
C31 C41 C51 . . . 120.0(3) yes
C31 C41 C91 . . . 121.4(3) yes
C51 C41 C91 . . . 118.5(3) yes
C41 C51 C61 . . . 121.6(3) yes
C41 C51 H101 . . . 119.2 no
C61 C51 H101 . . . 119.2 no
C51 C61 C71 . . . 119.3(3) yes
C51 C61 H111 . . . 120.4 no
C71 C61 H111 . . . 120.4 no
S11 C71 C61 . . . 119.8(3) yes
S11 C71 C81 . . . 120.1(3) yes
C61 C71 C81 . . . 120.1(3) yes
C71 C81 C91 . . . 119.9(3) yes
C71 C81 H121 . . . 120.0 no
C91 C81 H121 . . . 120.0 no
C41 C91 C81 . . . 120.6(3) yes
C41 C91 H131 . . . 119.7 no
C81 C91 H131 . . . 119.7 no
O32 S12 O42 . . . 111.2(3) yes
O32 S12 O52 . . . 111.9(3) yes
O42 S12 O52 . . . 113.1(3) yes
O32 S12 C72 . . . 106.1(3) yes
O42 S12 C72 . . . 107.3(3) yes
O52 S12 C72 . . . 106.7(3) yes
C22 N12 H42 . . . 109.5 no
C22 N12 H52 . . . 109.5 no
H42 N12 H52 . . . 109.5 no
C22 N12 H62 . . . 109.5 no
H42 N12 H62 . . . 109.5 no
H52 N12 H62 . . . 109.5 no
C12 O22 H12 . . . 104.0(15) no
O22 C12 O12 . . . 124.9(3) yes
O22 C12 C22 . . . 111.2(3) yes
O12 C12 C22 . . . 123.8(3) yes
C12 C22 N12 . . . 108.2(3) yes
C12 C22 C32 . . . 111.1(3) yes
N12 C22 C32 . . . 110.2(3) yes
C12 C22 H72 . . . 109.1 no
N12 C22 H72 . . . 109.1 no
C32 C22 H72 . . . 109.1 no
C22 C32 C42 . . . 114.7(3) yes
C22 C32 H82 . . . 108.2 no
C42 C32 H82 . . . 108.2 no
C22 C32 H92 . . . 108.1 no
C42 C32 H92 . . . 108.1 no
H82 C32 H92 . . . 109.5 no
C32 C42 C52 . . . 121.2(3) yes
C32 C42 C92 . . . 120.3(3) yes
C52 C42 C92 . . . 118.3(3) yes
C42 C52 C62 . . . 120.9(3) yes
C42 C52 H102 . . . 119.6 no
C62 C52 H102 . . . 119.6 no
C52 C62 C72 . . . 119.2(3) yes
C52 C62 H112 . . . 120.4 no
C72 C62 H112 . . . 120.4 no
S12 C72 C62 . . . 120.1(3) yes
S12 C72 C82 . . . 119.7(3) yes
C62 C72 C82 . . . 120.0(3) yes
C72 C82 C92 . . . 120.2(3) yes
C72 C82 H122 . . . 119.9 no
C92 C82 H122 . . . 119.9 no
C42 C92 C82 . . . 121.3(3) yes
C42 C92 H132 . . . 119.4 no
C82 C92 H132 . . . 119.4 no
H21 O61 H31 . . . 105.000(10) no
H22 O62 H32 . . . 105.000(6) no

loop_
_geom_bond_atom_site_label_1
_geom_bond_atom_site_label_2
_geom_bond_site_symmetry_1
_geom_bond_site_symmetry_2
_geom_bond_distance
_geom_bond_publ_flag
S11 O31 . . 1.451(5) yes
S11 O41 . . 1.469(5) yes
S11 O51 . . 1.442(5) yes
S11 C71 . . 1.762(6) yes
N11 C21 . . 1.483(7) yes
N11 H41 . . 0.910 no
N11 H51 . . 0.910 no
N11 H61 . . 0.910 no
O11 C11 . . 1.205(7) yes
O21 C11 . . 1.308(6) yes
O21 H11 . . 0.840(8) no
C11 C21 . . 1.500(6) yes
C21 C31 . . 1.538(6) yes
C21 H71 . . 1.000 no
C31 C41 . . 1.502(7) yes
C31 H81 . . 0.990 no
C31 H91 . . 0.990 no
C41 C51 . . 1.387(6) yes
C41 C91 . . 1.385(6) yes
C51 C61 . . 1.383(7) yes
C51 H101 . . 0.950 no
C61 C71 . . 1.378(6) yes
C61 H111 . . 0.950 no
C71 C81 . . 1.391(6) yes
C81 C91 . . 1.383(7) yes
C81 H121 . . 0.950 no
C91 H131 . . 0.950 no
S12 O32 . . 1.452(5) yes
S12 O42 . . 1.452(5) yes
S12 O52 . . 1.451(5) yes
S12 C72 . . 1.757(6) yes
N12 C22 . . 1.493(7) yes
N12 H42 . . 0.910 no
N12 H52 . . 0.910 no
N12 H62 . . 0.910 no
O12 C12 . . 1.202(7) yes
O22 C12 . . 1.302(7) yes
O22 H12 . . 0.840(8) no
C12 C22 . . 1.512(6) yes
C22 C32 . . 1.524(6) yes
C22 H72 . . 1.000 no
C32 C42 . . 1.502(7) yes
C32 H82 . . 0.990 no
C32 H92 . . 0.990 no
C42 C52 . . 1.389(6) yes
C42 C92 . . 1.378(6) yes
C52 C62 . . 1.399(7) yes
C52 H102 . . 0.950 no
C62 C72 . . 1.377(6) yes
C62 H112 . . 0.950 no
C72 C82 . . 1.381(6) yes
C82 C92 . . 1.373(7) yes
C82 H122 . . 0.950 no
C92 H132 . . 0.950 no
O61 H21 . . 0.84001(5) no
O61 H31 . . 0.84000(13) no
O62 H22 . . 0.84006(12) no
O62 H32 . . 0.840 no
